data_7209178
loop_
_publ_author_name
'Galcera, Judit'
'Fri\<s\<ci\'c, Tomislav'
'Molins, Elies'
'Jones, William'

_publ_section_title
;
 Isostructurality in three-component crystals achieved by the combination
 of persistent hydrogen bonding motifs and solvent inclusion
;
_journal_issue 7
_journal_name_full CrystEngComm
_journal_page_first 1332
_journal_paper_doi 10.1039/c2ce26791h
_journal_volume 15
_journal_year 2013
_chemical_formula_moiety '2(C9 H8 Cl2 N5), C6 H8 O4, C6 H12 O2'
_chemical_formula_sum 'C30 H36 Cl4 N10 O6'
_chemical_formula_weight 774.49
_chemical_name_common 'Lamotrigine hemiadipate n-butyl acetate solvate'
_chemical_name_systematic
;
3,5-diamino-6-(2,3-dichlorophenyl)-1,2,4-triazin-2-ium - adipate - n-butyl acetate solvate (2:1:1)
;
_space_group_IT_number 2
_symmetry_cell_setting triclinic
_symmetry_space_group_name_Hall '-P 1'
_symmetry_space_group_name_H-M 'P -1'
_atom_sites_solution_hydrogens geom
_atom_sites_solution_primary direct
_atom_sites_solution_secondary difmap
_audit_creation_method SHELXL-97
_cell_angle_alpha 107.3580(10)
_cell_angle_beta 114.6190(10)
_cell_angle_gamma 103.1370(10)
_cell_formula_units_Z 2
_cell_length_a 12.6675(4)
_cell_length_b 12.9716(4)
_cell_length_c 13.7656(5)
_cell_measurement_reflns_used 20445
_cell_measurement_temperature 180(2)
_cell_measurement_theta_max 26.37
_cell_measurement_theta_min 1.00
_cell_volume 1794.36(11)
_computing_cell_refinement 'HKL Scalepack (Otwinowski & Minor 1997)'
_computing_data_collection 'Collect (Nonius B.V. 1998)'
_computing_data_reduction
;
HKL Denzo and Scalepack (Otwinowski & Minor 1997)
;
_computing_molecular_graphics 'Ortep-3 for Windows (Farrugia, 1997)'
_computing_publication_material 'WinGX publication routines (Farrugia, 1999)'
_computing_structure_refinement 'SHELXL-97 (Sheldrick, 2008)'
_computing_structure_solution 'Superflip (Palatinus & Chapuis, 2007)'
_diffrn_ambient_temperature 180(2)
_diffrn_measured_fraction_theta_full 0.970
_diffrn_measured_fraction_theta_max 0.970
_diffrn_measurement_device_type 'Nonius Kappa CCD'
_diffrn_measurement_method 'Thin slice \w and \f scans'
_diffrn_radiation_monochromator graphite
_diffrn_radiation_source 'fine-focus sealed tube'
_diffrn_radiation_type MoK\a
_diffrn_radiation_wavelength 0.71073
_diffrn_reflns_av_R_equivalents 0.0863
_diffrn_reflns_av_sigmaI/netI 0.1152
_diffrn_reflns_limit_h_max 13
_diffrn_reflns_limit_h_min -15
_diffrn_reflns_limit_k_max 16
_diffrn_reflns_limit_k_min -16
_diffrn_reflns_limit_l_max 17
_diffrn_reflns_limit_l_min -17
_diffrn_reflns_number 18962
_diffrn_reflns_theta_full 26.48
_diffrn_reflns_theta_max 26.48
_diffrn_reflns_theta_min 1.80
_exptl_absorpt_coefficient_mu 0.387
_exptl_absorpt_correction_T_max 0.996
_exptl_absorpt_correction_T_min 0.820
_exptl_absorpt_correction_type multi-scan
_exptl_absorpt_process_details
;
multi-scan from symmetry-related measurements
Sortav (Blessing 1995)
;
_exptl_crystal_colour colourless
_exptl_crystal_density_diffrn 1.433
_exptl_crystal_density_method 'not measured'
_exptl_crystal_description prism
_exptl_crystal_F_000 804
_exptl_crystal_size_max 0.35
_exptl_crystal_size_mid 0.23
_exptl_crystal_size_min 0.05
_refine_diff_density_max 1.083
_refine_diff_density_min -0.730
_refine_diff_density_rms 0.119
_refine_ls_extinction_method none
_refine_ls_goodness_of_fit_ref 1.043
_refine_ls_hydrogen_treatment constr
_refine_ls_matrix_type full
_refine_ls_number_parameters 482
_refine_ls_number_reflns 7197
_refine_ls_number_restraints 36
_refine_ls_restrained_S_all 1.046
_refine_ls_R_factor_all 0.1445
_refine_ls_R_factor_gt 0.0821
_refine_ls_shift/su_max 0.000
_refine_ls_shift/su_mean 0.000
_refine_ls_structure_factor_coef Fsqd
_refine_ls_weighting_details 'calc w=1/[\s^2^(Fo^2^)+(0.1844P)^2^+0.0000P] where P=(Fo^2^+2Fc^2^)/3'
_refine_ls_weighting_scheme calc
_refine_ls_wR_factor_gt 0.2564
_refine_ls_wR_factor_ref 0.2942
_reflns_number_gt 3958
_reflns_number_total 7197
_reflns_threshold_expression >2\s(I)
_cod_data_source_file c2ce26791h.txt
_cod_data_source_block LMAD_BAc
_cod_original_cell_volume 1794.35(10)
_cod_database_code 7209178

loop_
_symmetry_equiv_pos_as_xyz
'x, y, z'
'-x, -y, -z'

loop_
_atom_site_label
_atom_site_type_symbol
_atom_site_fract_x
_atom_site_fract_y
_atom_site_fract_z
_atom_site_U_iso_or_equiv
_atom_site_adp_type
_atom_site_occupancy
_atom_site_symmetry_multiplicity
_atom_site_calc_flag
_atom_site_refinement_flags
_atom_site_disorder_assembly
_atom_site_disorder_group
Cl11 Cl 0.44702(15) 0.63081(15) 0.11229(14) 0.0685(5) Uani 1 1 d . . .
Cl21 Cl 0.63989(17) 0.8578(2) 0.14564(18) 0.0952(7) Uani 1 1 d . . .
N11 N 0.3613(4) 0.6437(4) 0.3389(4) 0.0510(12) Uani 1 1 d . . .
N21 N 0.2829(4) 0.5522(3) 0.3357(3) 0.0421(10) Uani 1 1 d . . .
H21 H 0.3111 0.5337 0.3954 0.051 Uiso 1 1 calc R . .
C31 C 0.1628(4) 0.4879(4) 0.2440(4) 0.0349(10) Uani 1 1 d . . .
N31 N 0.0912(4) 0.4005(3) 0.2492(3) 0.0392(9) Uani 1 1 d . . .
H31A H 0.0119 0.3569 0.1904 0.047 Uiso 1 1 calc R . .
H31B H 0.1227 0.3860 0.3114 0.047 Uiso 1 1 calc R . .
N41 N 0.1146(3) 0.5099(3) 0.1491(3) 0.0358(9) Uani 1 1 d . . .
C51 C 0.1902(4) 0.5983(4) 0.1486(4) 0.0377(11) Uani 1 1 d . . .
N51 N 0.1470(4) 0.6258(4) 0.0590(3) 0.0457(11) Uani 1 1 d . . .
H51A H 0.0677 0.5852 -0.0006 0.055 Uiso 1 1 calc R . .
H51B H 0.1974 0.6847 0.0588 0.055 Uiso 1 1 calc R . .
C61 C 0.3182(5) 0.6684(5) 0.2495(5) 0.0476(13) Uani 1 1 d . . .
C611 C 0.4048(5) 0.7805(5) 0.2613(5) 0.0612(16) Uani 1 1 d D . .
C621 C 0.4702(5) 0.7694(5) 0.2020(5) 0.0624(16) Uani 1 1 d D . .
C631 C 0.5578(5) 0.8695(6) 0.2155(6) 0.0646(17) Uani 1 1 d D . .
C641 C 0.5798(3) 0.9859(3) 0.2910(3) 0.118(4) Uani 1 1 d D . .
H641 H 0.6397 1.0553 0.3038 0.141 Uiso 1 1 calc R . .
C651 C 0.5073(3) 0.9901(3) 0.3444(3) 0.081(2) Uani 1 1 d RD . .
H651 H 0.5189 1.0671 0.3907 0.097 Uiso 1 1 d R . .
C661 C 0.4193(3) 0.8965(3) 0.3394(3) 0.0307(10) Uani 1 1 d RD . .
H661 H 0.3749 0.9065 0.3802 0.037 Uiso 1 1 d R . .
Cl12 Cl 0.31521(15) 0.11060(14) 0.46739(13) 0.0466(4) Uani 0.8266(18) 1 d P A 1
Cl22 Cl 0.13854(17) 0.13190(15) 0.56998(14) 0.0552(5) Uani 0.8266(18) 1 d P A 1
N12 N 0.1789(5) -0.0139(4) 0.1326(5) 0.0359(15) Uani 0.8266(18) 1 d P A 1
N22 N 0.2576(8) -0.0190(5) 0.0912(6) 0.0372(14) Uani 0.8266(18) 1 d P A 1
H22 H 0.2375 -0.0868 0.0340 0.045 Uiso 0.8266(18) 1 calc PR A 1
C32 C 0.3664(8) 0.0731(7) 0.1314(6) 0.0296(16) Uani 0.8266(18) 1 d P A 1
N42 N 0.4022(8) 0.1783(6) 0.2175(7) 0.0337(15) Uani 0.8266(18) 1 d P A 1
C52 C 0.3267(6) 0.1896(5) 0.2590(6) 0.0301(17) Uani 0.8266(18) 1 d P A 1
C62 C 0.2120(5) 0.0869(5) 0.2154(5) 0.0325(14) Uani 0.8266(18) 1 d P A 1
N32 N 0.4306(9) 0.0537(10) 0.0781(5) 0.0341(17) Uani 0.8266(18) 1 d P A 1
H32A H 0.4999 0.1114 0.0991 0.041 Uiso 0.8266(18) 1 calc PR A 1
H32B H 0.4041 -0.0169 0.0216 0.041 Uiso 0.8266(18) 1 calc PR A 1
N52 N 0.3567(7) 0.2913(8) 0.3409(7) 0.0371(18) Uani 0.8266(18) 1 d P A 1
H52A H 0.4268 0.3517 0.3680 0.045 Uiso 0.8266(18) 1 calc PR A 1
H52B H 0.3070 0.3000 0.3694 0.045 Uiso 0.8266(18) 1 calc PR A 1
C612 C 0.1277(5) 0.0968(4) 0.2670(5) 0.0299(12) Uani 0.8266(18) 1 d PD A 1
C622 C 0.1680(5) 0.1065(4) 0.3813(5) 0.0326(12) Uani 0.8266(18) 1 d PD A 1
C632 C 0.0885(5) 0.1141(6) 0.4269(5) 0.0376(15) Uani 0.8266(18) 1 d PD A 1
C642 C -0.0314(6) 0.1102(5) 0.3566(6) 0.0452(15) Uani 0.8266(18) 1 d PD A 1
H642 H -0.0860 0.1149 0.3870 0.054 Uiso 0.8266(18) 1 calc PR A 1
C652 C -0.0707(6) 0.0995(5) 0.2418(5) 0.0425(14) Uani 0.8266(18) 1 d PD A 1
H652 H -0.1523 0.0965 0.1941 0.051 Uiso 0.8266(18) 1 calc PR A 1
C662 C 0.0083(5) 0.0933(5) 0.1965(6) 0.0411(14) Uani 0.8266(18) 1 d PD A 1
H662 H -0.0184 0.0869 0.1186 0.049 Uiso 0.8266(18) 1 calc PR A 1
O13 O 0.2181(3) 0.3837(3) 0.4636(3) 0.0528(10) Uani 1 1 d . . .
O33 O 0.1877(3) 0.7545(2) 0.9345(3) 0.0398(8) Uani 1 1 d . . .
O23 O 0.3931(3) 0.5345(3) 0.5318(3) 0.0467(9) Uani 1 1 d . . .
O43 O 0.3351(3) 0.8242(3) 0.8958(3) 0.0484(9) Uani 1 1 d . . .
C13 C 0.3265(4) 0.4576(4) 0.5453(4) 0.0358(11) Uani 1 1 d . . .
C23 C 0.3847(5) 0.4540(4) 0.6645(4) 0.0399(11) Uani 1 1 d . . .
H23A H 0.4722 0.5161 0.7178 0.048 Uiso 1 1 calc R . .
H23B H 0.3898 0.3766 0.6528 0.048 Uiso 1 1 calc R . .
C33 C 0.3074(5) 0.4730(4) 0.7239(4) 0.0388(11) Uani 1 1 d . . .
H33A H 0.2164 0.4223 0.6642 0.047 Uiso 1 1 calc R . .
H33B H 0.3335 0.4476 0.7882 0.047 Uiso 1 1 calc R . .
C43 C 0.3234(4) 0.5997(4) 0.7761(4) 0.0386(11) Uani 1 1 d . . .
H43A H 0.4119 0.6486 0.8435 0.046 Uiso 1 1 calc R . .
H43B H 0.3091 0.6287 0.7147 0.046 Uiso 1 1 calc R . .
C53 C 0.2345(5) 0.6160(4) 0.8193(4) 0.0410(11) Uani 1 1 d . . .
H53A H 0.2397 0.5754 0.8706 0.049 Uiso 1 1 calc R . .
H53B H 0.1468 0.5756 0.7492 0.049 Uiso 1 1 calc R . .
C63 C 0.2561(4) 0.7412(4) 0.8880(4) 0.0355(10) Uani 1 1 d . . .
O14 O 0.0179(5) 0.6846(4) 0.3356(5) 0.0896(15) Uani 1 1 d . . .
O24 O 0.2118(8) 0.7935(9) 0.4705(9) 0.226(6) Uani 1 1 d . . .
C14 C 0.1042(11) 0.6418(9) 0.4942(7) 0.137(5) Uani 1 1 d . . .
H14A H 0.0180 0.5796 0.4477 0.205 Uiso 1 1 calc R . .
H14B H 0.1209 0.6928 0.5723 0.205 Uiso 1 1 calc R . .
H14C H 0.1658 0.6058 0.5050 0.205 Uiso 1 1 calc R . .
C24 C 0.1150(8) 0.7084(8) 0.4344(8) 0.105(3) Uani 1 1 d . . .
C34 C 0.0177(8) 0.7516(6) 0.2678(8) 0.094(2) Uani 1 1 d . . .
H34A H 0.0871 0.7550 0.2514 0.113 Uiso 1 1 calc R . .
H34B H 0.0324 0.8335 0.3147 0.113 Uiso 1 1 calc R . .
C44 C -0.1094(8) 0.6934(7) 0.1506(7) 0.091(2) Uani 1 1 d . . .
H44A H -0.1231 0.6113 0.1058 0.109 Uiso 1 1 calc R . .
H44B H -0.1776 0.6894 0.1688 0.109 Uiso 1 1 calc R . .
C54 C -0.1221(11) 0.7526(7) 0.0732(10) 0.112(3) Uani 1 1 d . . .
H54A H -0.1115 0.8338 0.1171 0.134 Uiso 1 1 calc R . .
H54B H -0.0518 0.7594 0.0578 0.134 Uiso 1 1 calc R . .
C64 C -0.2391(13) 0.6967(12) -0.0387(11) 0.138(4) Uani 1 1 d . . .
H64A H -0.2375 0.7425 -0.0837 0.207 Uiso 1 1 calc R . .
H64B H -0.3096 0.6926 -0.0251 0.207 Uiso 1 1 calc R . .
H64C H -0.2504 0.6167 -0.0842 0.207 Uiso 1 1 calc R . .
Cl15 Cl 0.0083(7) 0.0997(7) 0.1280(7) 0.0466(4) Uani 0.1734(18) 1 d P A 2
Cl25 Cl -0.1272(8) 0.1375(7) 0.2699(7) 0.0552(5) Uani 0.1734(18) 1 d P A 2
N15 N 0.207(3) -0.032(2) 0.154(3) 0.0359(15) Uani 0.1734(18) 1 d PG A 2
N25 N 0.258(4) -0.044(3) 0.081(3) 0.0372(14) Uani 0.1734(18) 1 d PG A 2
H25 H 0.2286 -0.1122 0.0205 0.045 Uiso 0.1734(18) 1 calc PR A 2
C35 C 0.355(5) 0.053(4) 0.104(4) 0.0296(16) Uani 0.1734(18) 1 d PG A 2
N45 N 0.401(4) 0.162(4) 0.199(4) 0.0337(15) Uani 0.1734(18) 1 d PG A 2
C55 C 0.350(3) 0.173(2) 0.272(3) 0.0301(17) Uani 0.1734(18) 1 d PG A 2
C65 C 0.253(3) 0.076(2) 0.249(2) 0.0325(14) Uani 0.1734(18) 1 d PG A 2
N35 N 0.409(6) 0.048(6) 0.047(4) 0.0341(17) Uani 0.1734(18) 1 d P A 2
H35A H 0.4732 0.1110 0.0679 0.041 Uiso 0.1734(18) 1 calc PR A 2
H35B H 0.3833 -0.0186 -0.0142 0.041 Uiso 0.1734(18) 1 calc PR A 2
N55 N 0.387(5) 0.282(5) 0.365(4) 0.0371(18) Uani 0.1734(18) 1 d P A 2
H55A H 0.4436 0.3469 0.3785 0.045 Uiso 0.1734(18) 1 calc PR A 2
H55B H 0.3522 0.2862 0.4090 0.045 Uiso 0.1734(18) 1 calc PR A 2
C615 C 0.175(2) 0.082(2) 0.310(2) 0.0299(12) Uani 0.1734(18) 1 d PD A 2
C625 C 0.066(3) 0.101(2) 0.261(2) 0.0326(12) Uani 0.1734(18) 1 d PD A 2
C635 C 0.006(2) 0.121(3) 0.327(2) 0.0376(15) Uani 0.1734(18) 1 d PD A 2
C645 C 0.053(3) 0.113(4) 0.436(3) 0.0452(15) Uani 0.1734(18) 1 d PD A 2
H645 H 0.0063 0.1152 0.4752 0.054 Uiso 0.1734(18) 1 calc PR A 2
C655 C 0.167(2) 0.102(2) 0.486(2) 0.0425(14) Uani 0.1734(18) 1 d PD A 2
H655 H 0.2023 0.1047 0.5632 0.051 Uiso 0.1734(18) 1 calc PR A 2
C665 C 0.234(2) 0.086(3) 0.426(2) 0.0411(14) Uani 0.1734(18) 1 d PD A 2
H665 H 0.3120 0.0782 0.4606 0.049 Uiso 0.1734(18) 1 calc PR A 2

loop_
_atom_site_aniso_label
_atom_site_aniso_U_11
_atom_site_aniso_U_22
_atom_site_aniso_U_33
_atom_site_aniso_U_23
_atom_site_aniso_U_13
_atom_site_aniso_U_12
Cl11 0.0668(10) 0.0824(11) 0.0579(9) 0.0342(8) 0.0340(8) 0.0258(8)
Cl21 0.0685(11) 0.1314(17) 0.0813(12) 0.0632(12) 0.0372(10) 0.0155(11)
N11 0.038(2) 0.053(2) 0.042(2) 0.031(2) 0.0079(19) -0.0021(19)
N21 0.035(2) 0.042(2) 0.028(2) 0.0170(18) 0.0072(18) -0.0010(18)
C31 0.033(2) 0.034(2) 0.030(2) 0.0113(19) 0.015(2) 0.006(2)
N31 0.035(2) 0.037(2) 0.030(2) 0.0165(17) 0.0101(17) 0.0025(17)
N41 0.033(2) 0.036(2) 0.0257(19) 0.0138(16) 0.0092(17) 0.0049(17)
C51 0.029(2) 0.039(2) 0.038(3) 0.019(2) 0.014(2) 0.005(2)
N51 0.029(2) 0.055(2) 0.035(2) 0.026(2) 0.0070(18) 0.0004(18)
C61 0.033(3) 0.056(3) 0.042(3) 0.026(3) 0.013(2) 0.006(2)
C611 0.040(3) 0.085(4) 0.048(3) 0.040(3) 0.012(3) 0.015(3)
C621 0.047(3) 0.087(4) 0.046(3) 0.042(3) 0.014(3) 0.020(3)
C631 0.045(3) 0.080(4) 0.065(4) 0.048(4) 0.019(3) 0.017(3)
C641 0.094(6) 0.274(14) 0.107(7) 0.155(9) 0.076(6) 0.128(8)
C651 0.074(4) 0.047(3) 0.067(4) 0.021(3) 0.002(4) 0.013(3)
C661 0.021(2) 0.0184(19) 0.029(2) 0.0083(17) -0.0007(18) 0.0013(17)
Cl12 0.0418(9) 0.0623(9) 0.0352(8) 0.0257(7) 0.0165(7) 0.0220(7)
Cl22 0.0663(10) 0.0584(9) 0.0426(9) 0.0220(7) 0.0354(8) 0.0149(8)
N12 0.037(3) 0.031(2) 0.035(3) 0.009(2) 0.021(3) 0.010(2)
N22 0.044(2) 0.023(3) 0.032(2) -0.003(2) 0.026(2) 0.004(3)
C32 0.034(3) 0.026(5) 0.017(4) 0.003(4) 0.011(4) 0.005(3)
N42 0.037(2) 0.029(3) 0.027(3) 0.005(2) 0.019(2) 0.005(2)
C52 0.030(3) 0.029(3) 0.027(3) 0.012(2) 0.013(3) 0.010(2)
C62 0.034(4) 0.034(3) 0.025(3) 0.012(2) 0.015(3) 0.009(3)
N32 0.034(5) 0.036(2) 0.024(5) 0.009(4) 0.016(4) 0.006(3)
N52 0.035(5) 0.034(3) 0.031(4) 0.008(3) 0.016(4) 0.005(3)
C612 0.022(3) 0.029(3) 0.029(3) 0.011(2) 0.008(3) 0.008(2)
C622 0.030(3) 0.026(3) 0.029(3) 0.009(2) 0.011(2) 0.005(2)
C632 0.038(4) 0.037(3) 0.039(3) 0.016(3) 0.024(3) 0.010(3)
C642 0.046(4) 0.038(3) 0.057(4) 0.018(3) 0.035(3) 0.013(3)
C652 0.042(3) 0.045(3) 0.046(4) 0.021(3) 0.027(3) 0.018(3)
C662 0.037(3) 0.041(3) 0.037(3) 0.018(3) 0.014(3) 0.010(3)
O13 0.049(2) 0.0444(19) 0.0372(19) 0.0206(16) 0.0104(17) -0.0045(17)
O33 0.0435(18) 0.0322(16) 0.0379(18) 0.0105(14) 0.0240(16) 0.0073(14)
O23 0.0414(19) 0.0479(19) 0.0335(18) 0.0190(15) 0.0128(15) 0.0027(16)
O43 0.055(2) 0.0311(17) 0.059(2) 0.0115(16) 0.0414(19) 0.0049(16)
C13 0.041(3) 0.029(2) 0.028(2) 0.009(2) 0.016(2) 0.010(2)
C23 0.051(3) 0.039(2) 0.031(2) 0.017(2) 0.020(2) 0.019(2)
C33 0.048(3) 0.033(2) 0.033(2) 0.016(2) 0.021(2) 0.013(2)
C43 0.040(3) 0.035(2) 0.035(3) 0.014(2) 0.017(2) 0.013(2)
C53 0.044(3) 0.035(2) 0.039(3) 0.012(2) 0.024(2) 0.010(2)
C63 0.035(2) 0.039(3) 0.027(2) 0.012(2) 0.016(2) 0.012(2)
O14 0.064(3) 0.088(3) 0.078(3) 0.030(3) 0.021(3) 0.011(3)
O24 0.095(5) 0.172(8) 0.208(10) 0.046(7) -0.035(6) 0.007(6)
C14 0.191(11) 0.106(7) 0.054(5) 0.019(5) 0.011(6) 0.094(7)
C24 0.058(5) 0.085(6) 0.083(6) -0.016(5) 0.000(4) 0.028(4)
C34 0.092(6) 0.069(4) 0.121(7) 0.037(5) 0.066(6) 0.021(4)
C44 0.098(6) 0.075(5) 0.093(6) 0.037(4) 0.052(5) 0.019(4)
C54 0.150(9) 0.076(5) 0.143(9) 0.066(6) 0.091(8) 0.048(6)
C64 0.194(12) 0.197(12) 0.132(9) 0.117(9) 0.110(10) 0.146(11)
Cl15 0.0418(9) 0.0623(9) 0.0352(8) 0.0257(7) 0.0165(7) 0.0220(7)
Cl25 0.0663(10) 0.0584(9) 0.0426(9) 0.0220(7) 0.0354(8) 0.0149(8)
N15 0.037(3) 0.031(2) 0.035(3) 0.009(2) 0.021(3) 0.010(2)
N25 0.044(2) 0.023(3) 0.032(2) -0.003(2) 0.026(2) 0.004(3)
C35 0.034(3) 0.026(5) 0.017(4) 0.003(4) 0.011(4) 0.005(3)
N45 0.037(2) 0.029(3) 0.027(3) 0.005(2) 0.019(2) 0.005(2)
C55 0.030(3) 0.029(3) 0.027(3) 0.012(2) 0.013(3) 0.010(2)
C65 0.034(4) 0.034(3) 0.025(3) 0.012(2) 0.015(3) 0.009(3)
N35 0.034(5) 0.036(2) 0.024(5) 0.009(4) 0.016(4) 0.006(3)
N55 0.035(5) 0.034(3) 0.031(4) 0.008(3) 0.016(4) 0.005(3)
C615 0.022(3) 0.029(3) 0.029(3) 0.011(2) 0.008(3) 0.008(2)
C625 0.030(3) 0.026(3) 0.029(3) 0.009(2) 0.011(2) 0.005(2)
C635 0.038(4) 0.037(3) 0.039(3) 0.016(3) 0.024(3) 0.010(3)
C645 0.046(4) 0.038(3) 0.057(4) 0.018(3) 0.035(3) 0.013(3)
C655 0.042(3) 0.045(3) 0.046(4) 0.021(3) 0.027(3) 0.018(3)
C665 0.037(3) 0.041(3) 0.037(3) 0.018(3) 0.014(3) 0.010(3)

loop_
_atom_type_symbol
_atom_type_description
_atom_type_scat_dispersion_real
_atom_type_scat_dispersion_imag
_atom_type_scat_source
C C 0.0033 0.0016 'International Tables Vol C Tables 4.2.6.8 and 6.1.1.4'
H H 0.0000 0.0000 'International Tables Vol C Tables 4.2.6.8 and 6.1.1.4'
Cl Cl 0.1484 0.1585 'International Tables Vol C Tables 4.2.6.8 and 6.1.1.4'
N N 0.0061 0.0033 'International Tables Vol C Tables 4.2.6.8 and 6.1.1.4'
O O 0.0106 0.0060 'International Tables Vol C Tables 4.2.6.8 and 6.1.1.4'

loop_
_geom_angle_atom_site_label_1
_geom_angle_atom_site_label_2
_geom_angle_atom_site_label_3
_geom_angle
C61 N11 N21 117.9(4)
N11 N21 C31 122.0(4)
N11 N21 H21 119.0
C31 N21 H21 119.0
N31 C31 N41 119.9(4)
N31 C31 N21 118.0(4)
N41 C31 N21 122.1(4)
C31 N31 H31A 120.0
C31 N31 H31B 120.0
H31A N31 H31B 120.0
C51 N41 C31 117.4(4)
N51 C51 N41 120.0(4)
N51 C51 C61 120.2(4)
N41 C51 C61 119.7(4)
C51 N51 H51A 120.0
C51 N51 H51B 120.0
H51A N51 H51B 120.0
N11 C61 C51 120.9(4)
N11 C61 C611 116.7(4)
C51 C61 C611 122.2(4)
C621 C611 C661 122.9(5)
C621 C611 C61 118.4(6)
C661 C611 C61 118.7(5)
C611 C621 C631 121.2(6)
C611 C621 Cl11 119.8(5)
C631 C621 Cl11 119.0(5)
C621 C631 C641 119.9(6)
C621 C631 Cl21 121.9(5)
C641 C631 Cl21 118.2(4)
C651 C641 C631 115.6(3)
C651 C641 H641 122.2
C631 C641 H641 122.2
C641 C651 C661 129.3
C641 C651 H651 115.3
C661 C651 H651 115.3
C651 C661 C611 111.0(2)
C651 C661 H661 124.5
C611 C661 H661 124.6
C62 N12 N22 115.3(4)
N12 N22 C32 124.6(4)
N12 N22 H22 117.7
C32 N22 H22 117.7
N32 C32 N42 122.5(7)
N32 C32 N22 116.7(7)
N42 C32 N22 120.8(5)
C52 N42 C32 117.3(4)
N52 C52 N42 119.2(7)
N52 C52 C62 120.7(7)
N42 C52 C62 120.1(5)
N12 C62 C52 121.8(5)
N12 C62 C612 117.4(5)
C52 C62 C612 120.8(5)
C32 N32 H32A 120.0
C32 N32 H32B 120.0
H32A N32 H32B 120.0
C52 N52 H52A 120.0
C52 N52 H52B 120.0
H52A N52 H52B 120.0
C622 C612 C662 121.0(5)
C622 C612 C62 120.4(5)
C662 C612 C62 118.6(5)
C612 C622 C632 119.7(5)
C612 C622 Cl12 120.6(4)
C632 C622 Cl12 119.7(4)
C622 C632 C642 119.6(5)
C622 C632 Cl22 120.5(4)
C642 C632 Cl22 119.8(4)
C652 C642 C632 119.9(6)
C652 C642 H642 120.0
C632 C642 H642 120.0
C662 C652 C642 120.7(6)
C662 C652 H652 119.7
C642 C652 H652 119.7
C652 C662 C612 119.1(6)
C652 C662 H662 120.5
C612 C662 H662 120.5
O13 C13 O23 122.4(4)
O13 C13 C23 119.6(4)
O23 C13 C23 117.9(4)
C13 C23 C33 111.9(4)
C13 C23 H23A 109.2
C33 C23 H23A 109.2
C13 C23 H23B 109.2
C33 C23 H23B 109.2
H23A C23 H23B 107.9
C43 C33 C23 113.4(4)
C43 C33 H33A 108.9
C23 C33 H33A 108.9
C43 C33 H33B 108.9
C23 C33 H33B 108.9
H33A C33 H33B 107.7
C53 C43 C33 113.6(4)
C53 C43 H43A 108.9
C33 C43 H43A 108.9
C53 C43 H43B 108.9
C33 C43 H43B 108.9
H43A C43 H43B 107.7
C43 C53 C63 117.0(4)
C43 C53 H53A 108.1
C63 C53 H53A 108.1
C43 C53 H53B 108.1
C63 C53 H53B 108.1
H53A C53 H53B 107.3
O43 C63 O33 123.6(4)
O43 C63 C53 119.9(4)
O33 C63 C53 116.5(4)
C24 O14 C34 123.8(7)
C24 C14 H14A 109.5
C24 C14 H14B 109.5
H14A C14 H14B 109.5
C24 C14 H14C 109.5
H14A C14 H14C 109.5
H14B C14 H14C 109.5
O24 C24 O14 115.8(12)
O24 C24 C14 124.9(10)
O14 C24 C14 119.3(9)
O14 C34 C44 109.9(6)
O14 C34 H34A 109.7
C44 C34 H34A 109.7
O14 C34 H34B 109.7
C44 C34 H34B 109.7
H34A C34 H34B 108.2
C54 C44 C34 115.4(7)
C54 C44 H44A 108.4
C34 C44 H44A 108.4
C54 C44 H44B 108.4
C34 C44 H44B 108.4
H44A C44 H44B 107.5
C64 C54 C44 115.9(9)
C64 C54 H54A 108.3
C44 C54 H54A 108.3
C64 C54 H54B 108.3
C44 C54 H54B 108.3
H54A C54 H54B 107.4
C54 C64 H64A 109.5
C54 C64 H64B 109.5
H64A C64 H64B 109.5
C54 C64 H64C 109.5
H64A C64 H64C 109.5
H64B C64 H64C 109.5
N25 N15 C65 120.0
N15 N25 C35 120.0
N15 N25 H25 120.0
C35 N25 H25 120.0
N35 C35 N45 116(4)
N35 C35 N25 123(4)
N45 C35 N25 120.0
C35 N45 C55 120.0
N45 C55 C65 120.0
N45 C55 N55 123(3)
C65 C55 N55 117(3)
C55 C65 N15 120.0
C55 C65 C615 125(2)
N15 C65 C615 115(2)
C35 N35 H35A 120.0
C35 N35 H35B 120.0
H35A N35 H35B 120.0
C55 N55 H55A 120.0
C55 N55 H55B 120.0
H55A N55 H55B 120.0
C625 C615 C665 124.1(18)
C625 C615 C65 119.4(19)
C665 C615 C65 115.7(19)
C615 C625 C635 117.4(17)
C615 C625 Cl15 120.4(17)
C635 C625 Cl15 122.2(18)
C645 C635 C625 120.0(18)
C645 C635 Cl25 120.3(17)
C625 C635 Cl25 119.3(18)
C655 C645 C635 120.1(18)
C655 C645 H645 120.0
C635 C645 H645 120.0
C645 C655 C665 122.2(18)
C645 C655 H655 118.9
C665 C655 H655 118.9
C655 C665 C615 115.6(18)
C655 C665 H665 122.2
C615 C665 H665 122.2

loop_
_geom_bond_atom_site_label_1
_geom_bond_atom_site_label_2
_geom_bond_distance
Cl11 C621 1.725(7)
Cl21 C631 1.687(7)
N11 C61 1.294(6)
N11 N21 1.338(5)
N21 C31 1.341(6)
N21 H21 0.8800
C31 N31 1.323(6)
C31 N41 1.341(6)
N31 H31A 0.8800
N31 H31B 0.8800
N41 C51 1.320(5)
C51 N51 1.318(6)
C51 C61 1.444(7)
N51 H51A 0.8800
N51 H51B 0.8800
C61 C611 1.526(7)
C611 C621 1.385(8)
C611 C661 1.482(7)
C621 C631 1.409(8)
C631 C641 1.438(7)
C641 C651 1.3942
C641 H641 0.9500
C651 C661 1.4123
C651 H651 0.9500
C661 H661 0.9500
Cl12 C622 1.721(6)
Cl22 C632 1.719(6)
N12 C62 1.284(7)
N12 N22 1.344(7)
N22 C32 1.361(7)
N22 H22 0.8800
C32 N32 1.321(14)
C32 N42 1.334(7)
N42 C52 1.315(7)
C52 N52 1.298(11)
C52 C62 1.471(7)
C62 C612 1.517(8)
N32 H32A 0.8800
N32 H32B 0.8800
N52 H52A 0.8800
N52 H52B 0.8800
C612 C622 1.390(7)
C612 C662 1.397(8)
C622 C632 1.397(7)
C632 C642 1.399(8)
C642 C652 1.396(8)
C642 H642 0.9500
C652 C662 1.386(8)
C652 H652 0.9500
C662 H662 0.9500
O13 C13 1.241(5)
O33 C63 1.287(5)
O23 C13 1.265(5)
O43 C63 1.233(5)
C13 C23 1.514(6)
C23 C33 1.532(7)
C23 H23A 0.9900
C23 H23B 0.9900
C33 C43 1.511(6)
C33 H33A 0.9900
C33 H33B 0.9900
C43 C53 1.502(7)
C43 H43A 0.9900
C43 H43B 0.9900
C53 C63 1.508(7)
C53 H53A 0.9900
C53 H53B 0.9900
O14 C24 1.282(10)
O14 C34 1.453(10)
O24 C24 1.232(13)
C14 C24 1.381(15)
C14 H14A 0.9800
C14 H14B 0.9800
C14 H14C 0.9800
C34 C44 1.524(12)
C34 H34A 0.9900
C34 H34B 0.9900
C44 C54 1.466(12)
C44 H44A 0.9900
C44 H44B 0.9900
C54 C64 1.427(15)
C54 H54A 0.9900
C54 H54B 0.9900
C64 H64A 0.9800
C64 H64B 0.9800
C64 H64C 0.9800
Cl15 C625 1.65(2)
Cl25 C635 1.63(2)
N15 N25 1.3900
N15 C65 1.3900
N25 C35 1.3900
N25 H25 0.8800
C35 N35 1.23(7)
C35 N45 1.3900
N45 C55 1.3900
C55 C65 1.3900
C55 N55 1.41(6)
C65 C615 1.54(3)
N35 H35A 0.8800
N35 H35B 0.8800
N55 H55A 0.8800
N55 H55B 0.8800
C615 C625 1.384(16)
C615 C665 1.433(16)
C625 C635 1.422(17)
C635 C645 1.406(16)
C645 C655 1.388(16)
C645 H645 0.9500
C655 C665 1.402(16)
C655 H655 0.9500
C665 H665 0.9500

loop_
_geom_hbond_atom_site_label_D
_geom_hbond_atom_site_label_H
_geom_hbond_atom_site_label_A
_geom_hbond_distance_DH
_geom_hbond_distance_HA
_geom_hbond_distance_DA
_geom_hbond_angle_DHA
_geom_hbond_site_symmetry_A
N21 H21 O23 0.88 1.72 2.582(5) 165.4 .
N31 H31A O33 0.88 2.16 3.035(5) 171.6 2_566
N31 H31B O13 0.88 1.95 2.817(5) 169.1 .
N51 H51A N41 0.88 2.07 2.952(5) 176.0 2_565
N51 H51B O33 0.88 2.13 2.836(5) 136.2 1_554
N22 H22 O33 0.88 1.88 2.741(6) 166.8 1_544
N32 H32A O43 0.88 2.03 2.843(12) 153.0 2_666
N32 H32B O43 0.88 1.95 2.829(12) 176.3 1_544
N35 H35B O43 0.88 1.83 2.68(7) 160.6 1_544
N35 H35A O43 0.88 2.16 2.92(6) 144.5 2_666
N52 H52A O23 0.88 1.98 2.824(9) 160.4 2_666
N52 H52B O13 0.88 2.25 3.097(11) 161.5 .
N25 H25 O33 0.88 1.59 2.45(3) 166.9 1_544
N55 H55B O13 0.88 2.55 3.28(6) 140.3 .
N55 H55A O23 0.88 1.86 2.67(5) 151.6 2_666

loop_
_geom_torsion_atom_site_label_1
_geom_torsion_atom_site_label_2
_geom_torsion_atom_site_label_3
_geom_torsion_atom_site_label_4
_geom_torsion
C61 N11 N21 C31 -0.7(8)
N11 N21 C31 N31 -178.6(4)
N11 N21 C31 N41 1.2(7)
N31 C31 N41 C51 179.8(4)
N21 C31 N41 C51 0.0(7)
C31 N41 C51 N51 -178.4(4)
C31 N41 C51 C61 -1.5(7)
N21 N11 C61 C51 -0.9(8)
N21 N11 C61 C611 173.9(5)
N51 C51 C61 N11 178.9(5)
N41 C51 C61 N11 2.1(8)
N51 C51 C61 C611 4.4(8)
N41 C51 C61 C611 -172.4(5)
N11 C61 C611 C621 102.7(6)
C51 C61 C611 C621 -82.6(7)
N11 C61 C611 C661 -74.9(6)
C51 C61 C611 C661 99.8(6)
C661 C611 C621 C631 1.6(8)
C61 C611 C621 C631 -175.9(5)
C661 C611 C621 Cl11 -179.7(3)
C61 C611 C621 Cl11 2.8(7)
C611 C621 C631 C641 -0.5(8)
Cl11 C621 C631 C641 -179.2(4)
C611 C621 C631 Cl21 179.1(4)
Cl11 C621 C631 Cl21 0.4(7)
C621 C631 C641 C651 -1.6(6)
Cl21 C631 C641 C651 178.7(2)
C631 C641 C651 C661 3.2(3)
C641 C651 C661 C611 -2.2(2)
C621 C611 C661 C651 -0.4(5)
C61 C611 C661 C651 177.1(3)
C62 N12 N22 C32 0.4(9)
N12 N22 C32 N32 -177.9(10)
N12 N22 C32 N42 -0.3(9)
N32 C32 N42 C52 175.7(10)
N22 C32 N42 C52 -1.8(8)
C32 N42 C52 N52 -178.4(6)
C32 N42 C52 C62 3.5(8)
N22 N12 C62 C52 1.5(9)
N22 N12 C62 C612 -178.8(6)
N52 C52 C62 N12 178.4(5)
N42 C52 C62 N12 -3.6(9)
N52 C52 C62 C612 -1.3(8)
N42 C52 C62 C612 176.7(6)
N12 C62 C612 C622 107.9(6)
C52 C62 C612 C622 -72.4(7)
N12 C62 C612 C662 -70.8(7)
C52 C62 C612 C662 108.9(6)
C662 C612 C622 C632 -0.5(8)
C62 C612 C622 C632 -179.2(5)
C662 C612 C622 Cl12 180.0(4)
C62 C612 C622 Cl12 1.3(7)
C612 C622 C632 C642 0.8(9)
Cl12 C622 C632 C642 -179.7(5)
C612 C622 C632 Cl22 -177.5(4)
Cl12 C622 C632 Cl22 2.0(7)
C622 C632 C642 C652 -0.3(9)
Cl22 C632 C642 C652 178.0(5)
C632 C642 C652 C662 -0.4(9)
C642 C652 C662 C612 0.6(8)
C622 C612 C662 C652 -0.2(8)
C62 C612 C662 C652 178.5(5)
O13 C13 C23 C33 -61.6(6)
O23 C13 C23 C33 120.8(5)
C13 C23 C33 C43 -74.7(5)
C23 C33 C43 C53 172.1(4)
C33 C43 C53 C63 171.7(4)
C43 C53 C63 O43 7.3(7)
C43 C53 C63 O33 -173.5(4)
C34 O14 C24 O24 -0.1(13)
C34 O14 C24 C14 177.7(8)
C24 O14 C34 C44 175.4(7)
O14 C34 C44 C54 180.0(7)
C34 C44 C54 C64 177.9(8)
C65 N15 N25 C35 0.0
N15 N25 C35 N35 176(6)
N15 N25 C35 N45 0.0
N35 C35 N45 C55 -176(5)
N25 C35 N45 C55 0.0
C35 N45 C55 C65 0.0
C35 N45 C55 N55 -175(4)
N45 C55 C65 N15 0.0
N55 C55 C65 N15 176(3)
N45 C55 C65 C615 -170(3)
N55 C55 C65 C615 6(4)
N25 N15 C65 C55 0.0
N25 N15 C65 C615 171(3)
C55 C65 C615 C625 89(3)
N15 C65 C615 C625 -81(3)
C55 C65 C615 C665 -81(3)
N15 C65 C615 C665 108(3)
C665 C615 C625 C635 -3(4)
C65 C615 C625 C635 -172(2)
C665 C615 C625 Cl15 178(2)
C65 C615 C625 Cl15 8(4)
C615 C625 C635 C645 -4(5)
Cl15 C625 C635 C645 175(3)
C615 C625 C635 Cl25 -177(2)
Cl15 C625 C635 Cl25 2(4)
C625 C635 C645 C655 9(6)
Cl25 C635 C645 C655 -178(3)
C635 C645 C655 C665 -7(6)
C645 C655 C665 C615 0(4)
C625 C615 C665 C655 5(4)
C65 C615 C665 C655 175(2)
N11 C61 C611 C621 102.7(6)
N12 C62 C612 C622 107.9(6)
N15 C65 C615 C625 -81(3)
O13 C13 C23 C33 -61.6(6)
O43 C63 C53 C43 7.3(7)
